data_2102418
loop_
_publ_author_name
'Marsh, Richard E.'

_publ_section_title
;
 Space group <i>Cc</i>: an update
;
_journal_issue 2
_journal_name_full 'Acta Crystallographica Section B'
_journal_page_first 252
_journal_page_last 253
_journal_paper_doi 10.1107/S0108768104003878
_journal_volume 60
_journal_year 2004
_chemical_formula_moiety 'C20 H24 N2 S4 Fe'
_chemical_formula_sum 'C20 H24 Fe N2 S4'
_space_group_crystal_system monoclinic
_space_group_IT_number 15
_space_group_name_Hall '-C 2yc'
_space_group_name_H-M_alt 'C 1 2/c 1'
_audit_creation_method CRYM
_cell_angle_alpha 90
_cell_angle_beta 99.84
_cell_angle_gamma 90
_cell_formula_units_Z 4
_cell_length_a 22.2292
_cell_length_b 7.4107
_cell_length_c 13.0246
_cell_volume 2114.029
_cod_data_source_file bk0142.cif
_cod_data_source_block REGBUA
_cod_depositor_comments
;
 Updating space group information and adding the symmetry operation list.

 Antanas Vaitkus,
 2018-06-14

 Adding the _cell_formula_units_Z data item.

 Antanas Vaitkus,
 2017-08-05

  Added moiety chemical formula from Marsh (2004) paper.
  The summary chemical formula is calculated from moiety formula using
  AdHocParser
  (svn://www.crystallography.net/cod-tools/trunk/Formulae/AdHocParser.yp,
  revision 1441.)

  Andrius Merkys
  2013-11-11
;
_cod_original_sg_symbol_H-M C2/c
_cod_database_code 2102418

loop_
_space_group_symop_id
_space_group_symop_operation_xyz
1 x,y,z
2 -x,y,-z+1/2
3 -x,-y,-z
4 x,-y,z+1/2
5 x+1/2,y+1/2,z
6 -x+1/2,y+1/2,-z+1/2
7 -x+1/2,-y+1/2,-z
8 x+1/2,-y+1/2,z+1/2

loop_
_atom_site_label
_atom_site_type_symbol
_atom_site_fract_x
_atom_site_fract_y
_atom_site_fract_z
Fe1 Fe 0.00000 0.07743 0.25000
S1 S -0.06078 0.22679 0.35298
S2 S -0.09452 0.17798 0.09512
C1 C -0.14437 0.29125 0.16890
C2 C -0.19781 0.36795 0.11510
H1 H -0.20705 0.35775 0.04065
C3 C -0.23719 0.45820 0.16820
H2 H -0.27409 0.50990 0.13085
C4 C -0.22344 0.47445 0.27400
H3 H -0.25082 0.53730 0.31080
C5 C -0.17086 0.40015 0.32790
H4 H -0.16222 0.41230 0.40235
C6 C -0.12928 0.30715 0.27800
N1 N -0.05520 -0.17810 0.21355
C13 C -0.13234 -0.03910 0.07700
H9 H -0.11761 -0.10140 0.02175
H10 H -0.17547 -0.01990 0.05815
C14 C -0.12094 -0.15615 0.17335
H11 H -0.13839 -0.27310 0.15645
H12 H -0.14008 -0.10165 0.22630
C15 C -0.02332 -0.29410 0.14645
H13 H -0.03490 -0.25880 0.07510
H14 H -0.03349 -0.41840 0.15405
C16 C 0.04609 -0.26455 0.18245
H15 H 0.06180 -0.18780 0.13405
H16 H 0.06678 -0.37845 0.18655
